data_7001893
loop_
_publ_author_name
'Petit, Sarah'
'Baril-Robert, Fran\,cois'
'Pilet, Guillaume'
'Reber, Christian'
'Luneau, Dominique'

_publ_section_title
;
 Luminescence spectroscopy of europium(III) and terbium(III) penta-,
 octa- and nonanuclear clusters with \b-diketonate ligands
;
_journal_issue 34
_journal_name_full 'Dalton Transactions'
_journal_page_first 6809
_journal_page_last 6815
_journal_paper_doi 10.1039/b822883c
_journal_year 2009
_chemical_formula_moiety 'C80 H123 O43 Y9'
_chemical_formula_sum 'C80 H123 O43 Y9'
_chemical_formula_weight 2573.0
_space_group_IT_number 85
_symmetry_cell_setting tetragonal
_symmetry_space_group_name_Hall '-P 4a'
_symmetry_space_group_name_H-M 'P 4/n :2'
_atom_sites_solution_hydrogens geom
_atom_sites_solution_primary direct
_audit_creation_date 06-02-13
_audit_creation_method CRYSTALS_ver_12.82
_cell_angle_alpha 90
_cell_angle_beta 90
_cell_angle_gamma 90
_cell_formula_units_Z 2
_cell_length_a 19.151(2)
_cell_length_b 19.151(2)
_cell_length_c 15.5247(18)
_cell_measurement_reflns_used 7005
_cell_measurement_temperature 290
_cell_measurement_theta_max 28
_cell_measurement_theta_min 1
_cell_volume 5693.9(11)
_computing_cell_refinement 'DENZO/SCALEPACK (Otwinowski & Minor, 1997)'
_computing_data_collection 'COLLECT. Nonius (1997-2001).'
_computing_data_reduction 'DENZO/SCALEPACK (Otwinowski & Minor, 1997)'
_computing_molecular_graphics 'CAMERON (Watkin et al., 1996)'
_computing_publication_material 'CRYSTALS (Betteridge et al., 2003)'
_computing_structure_refinement 'CRYSTALS (Betteridge et al., 2003)'
_computing_structure_solution 'SIR92 (Altomare et al., 1994)'
_diffrn_ambient_temperature 290
_diffrn_measured_fraction_theta_full 0.997
_diffrn_measured_fraction_theta_max 0.934
_diffrn_measurement_device_type 'Nonius Kappa CCD'
_diffrn_measurement_method \w/2\q
_diffrn_radiation_monochromator graphite
_diffrn_radiation_type 'Mo K\a'
_diffrn_radiation_wavelength 0.71073
_diffrn_reflns_av_R_equivalents 0.050
_diffrn_reflns_limit_h_max 25
_diffrn_reflns_limit_h_min 0
_diffrn_reflns_limit_k_max 18
_diffrn_reflns_limit_k_min -17
_diffrn_reflns_limit_l_max 21
_diffrn_reflns_limit_l_min 0
_diffrn_reflns_number 7251
_diffrn_reflns_theta_full 27.150
_diffrn_reflns_theta_max 28.883
_diffrn_reflns_theta_min 1.312
_diffrn_standards_number 0
_exptl_absorpt_coefficient_mu 4.605
_exptl_absorpt_correction_T_max 0.9120
_exptl_absorpt_correction_T_min 0.9078
_exptl_absorpt_correction_type multi-scan
_exptl_absorpt_process_details 'DENZO/SCALEPACK (Otwinowski & Minor, 1997)'
_exptl_crystal_colour colourless
_exptl_crystal_density_diffrn 1.501
_exptl_crystal_description cubic
_exptl_crystal_F_000 2500
_exptl_crystal_size_max 0.02
_exptl_crystal_size_mid 0.02
_exptl_crystal_size_min 0.02
_refine_diff_density_max 0.98
_refine_diff_density_min -0.63
_refine_ls_extinction_method None
_refine_ls_goodness_of_fit_ref 1.1002
_refine_ls_hydrogen_treatment constr
_refine_ls_matrix_type full
_refine_ls_number_parameters 300
_refine_ls_number_reflns 3232
_refine_ls_number_restraints 0
_refine_ls_R_factor_all 0.1048
_refine_ls_R_factor_gt 0.0350
_refine_ls_shift/su_max 0.000526
_refine_ls_structure_factor_coef F
_refine_ls_weighting_details
;
Method, part 1, Chebychev polynomial, (Watkin, 1994, Prince, 1982)
[weight] = 1.0/[A~0~*T~0~(x)+A~1~*T~1~(x) ... +A~n-1~]*T~n-1~(x)]
where A~i~ are the Chebychev coefficients listed below and x= Fcalc/Fmax
Method = Robust Weighting (Prince, 1982)
W = [weight] * [1-(deltaF/6*sigmaF)^2^]^2^
A~i~ are:
1.47 -0.387 1.05
;
_refine_ls_weighting_scheme calc
_refine_ls_wR_factor_all 0.0673
_refine_ls_wR_factor_gt 0.0364
_refine_ls_wR_factor_ref 0.0364
_reflns_limit_h_max 18
_reflns_limit_h_min -17
_reflns_limit_k_max 25
_reflns_limit_k_min 0
_reflns_limit_l_max 21
_reflns_limit_l_min 0
_reflns_number_gt 3232
_reflns_number_total 7005
_reflns_threshold_expression I>3.00u(I)
_oxford_diffrn_Wilson_B_factor 0.00
_oxford_diffrn_Wilson_scale 0.00
_oxford_refine_ls_scale 0.2366(4)
_oxford_structure_analysis_title 'import in P 4/n'
_cod_data_source_file b822883c.txt
_cod_data_source_block IV
_cod_depositor_comments
;
 Removing duplicate rows from the ATOM_TYPE loop.

 Antanas Vaitkus,
 2018-08-07

The following automatic conversions were performed:
'_symmetry_cell_setting' value 'Tetragonal' changed to 'tetragonal'
according to '/home/saulius/struct/CIF-dictionaries/cif_core.dic'
dictionary named 'cif_core.dic' version 2.4.1 from 2010-06-29.

Automatic conversion script
Id: cif_fix_enum 1527 2010-12-29 10:47:43Z saulius 
;
_cod_original_cell_volume 5693.6(12)
_cod_original_sg_symbol_H-M 'P 4/n '
_cod_database_code 7001893

loop_
_symmetry_equiv_pos_as_xyz
x,y,z
-x,-y,-z
-y+1/2,x,z
y+1/2,-x,-z
-x+1/2,-y+1/2,z
x+1/2,y+1/2,-z
y,-x+1/2,z
-y,x+1/2,-z

loop_
_atom_site_label
_atom_site_type_symbol
_atom_site_fract_x
_atom_site_fract_y
_atom_site_fract_z
_atom_site_U_iso_or_equiv
_atom_site_occupancy
_atom_site_adp_type
_atom_site_refinement_flags_posn
_atom_site_refinement_flags_adp
_atom_site_refinement_flags_occupancy
_atom_site_disorder_assembly
_atom_site_disorder_group
_atom_site_attached_hydrogens
Y1 Y 0.2500 0.2500 -0.13853(5) 0.0275 1.0000 Uani S T . . . .
Y2 Y 0.34900(2) 0.33735(2) -0.31278(3) 0.0331 1.0000 Uani . . . . . .
Y3 Y 0.38316(2) 0.24549(2) 0.03435(2) 0.0302 1.0000 Uani . . . . . .
O1 O 0.2500 0.2500 0.0526(4) 0.0335 1.0000 Uani S T . . . .
O2 O 0.2500 0.2500 -0.3292(4) 0.0357 1.0000 Uani S T . . . .
O3 O 0.32371(15) 0.17177(15) -0.05607(17) 0.0313 1.0000 Uani . . . . . .
O4 O 0.35661(15) 0.24469(15) -0.22076(18) 0.0325 1.0000 Uani . . . . . .
O10 O 0.37192(18) 0.24340(17) -0.41127(19) 0.0427 1.0000 Uani . . . . . .
C11 C 0.4180(3) 0.2382(3) -0.4732(3) 0.0508 1.0000 Uani . . . . . .
C12 C 0.4793(3) 0.2736(3) -0.4753(4) 0.0616 1.0000 Uani . . . . . .
C13 C 0.5049(3) 0.3158(3) -0.4064(4) 0.0561 1.0000 Uani . . . . . .
O14 O 0.4677(2) 0.3338(2) -0.3439(2) 0.0586 1.0000 Uani . . . . . .
C15 C 0.3991(4) 0.1872(4) -0.5436(4) 0.0712 1.0000 Uani . . . . . .
C16 C 0.5800(4) 0.3386(5) -0.4062(5) 0.0839 1.0000 Uani . . . . . .
O17 O 0.3751(2) 0.44735(19) -0.3561(2) 0.0563 1.0000 Uani . . . . . .
C18 C 0.4160(3) 0.4941(3) -0.3280(4) 0.0574 1.0000 Uani . . . . . .
C19 C 0.4446(3) 0.4963(3) -0.2462(4) 0.0545 1.0000 Uani . . . . . .
C20 C 0.4316(2) 0.4478(3) -0.1819(3) 0.0436 1.0000 Uani . . . . . .
O21 O 0.39752(17) 0.39113(17) -0.1929(2) 0.0414 1.0000 Uani . . . . . .
C22 C 0.4295(5) 0.5538(4) -0.3916(5) 0.1067 1.0000 Uani . . . . . .
C23 C 0.4576(3) 0.4607(3) -0.0918(4) 0.0618 1.0000 Uani . . . . . .
O24 O 0.45514(16) 0.24344(18) -0.0855(2) 0.0430 1.0000 Uani . . . . . .
C25 C 0.5193(2) 0.2566(3) -0.0972(3) 0.0433 1.0000 Uani . . . . . .
C26 C 0.5630(3) 0.2860(3) -0.0349(4) 0.0499 1.0000 Uani . . . . . .
C27 C 0.5415(3) 0.3120(3) 0.0445(4) 0.0504 1.0000 Uani . . . . . .
O28 O 0.47795(18) 0.31336(19) 0.0698(2) 0.0518 1.0000 Uani . . . . . .
C29 C 0.5485(3) 0.2411(3) -0.1842(4) 0.0592 1.0000 Uani . . . . . .
C30 C 0.5958(3) 0.3416(4) 0.1035(5) 0.0780 1.0000 Uani . . . . . .
O31 O 0.46989(18) 0.1705(2) 0.0816(2) 0.0547 1.0000 Uani . . . . . .
C32 C 0.4836(3) 0.1433(3) 0.1531(4) 0.0491 1.0000 Uani . . . . . .
C33 C 0.4321(3) 0.1229(3) 0.2126(3) 0.0460 1.0000 Uani . . . . . .
C34 C 0.3617(3) 0.1279(2) 0.1985(3) 0.0419 1.0000 Uani . . . . . .
O35 O 0.33357(16) 0.15928(16) 0.13265(19) 0.0385 1.0000 Uani . . . . . .
C36 C 0.5593(3) 0.1319(4) 0.1755(4) 0.0699 1.0000 Uani . . . . . .
C37 C 0.3117(3) 0.0972(3) 0.2618(4) 0.0598 1.0000 Uani . . . . . .
O40 O 0.2500 0.7500 0.0000 0.1390 1.0000 Uani DS T . . . .
H371 H 0.2617 0.1055 0.2414 0.0747 1.0000 Uiso . . . . . .
H372 H 0.3169 0.1198 0.3195 0.0747 1.0000 Uiso . . . . . .
H373 H 0.3189 0.0458 0.2672 0.0747 1.0000 Uiso . . . . . .
H361 H 0.5899 0.1495 0.1280 0.0832 1.0000 Uiso . . . . . .
H362 H 0.5716 0.1583 0.2301 0.0832 1.0000 Uiso . . . . . .
H363 H 0.5685 0.0812 0.1853 0.0832 1.0000 Uiso . . . . . .
H331 H 0.4483 0.1034 0.2702 0.0534 1.0000 Uiso . . . . . .
H291 H 0.5104 0.2205 -0.2228 0.0707 1.0000 Uiso . . . . . .
H292 H 0.5651 0.2855 -0.2132 0.0707 1.0000 Uiso . . . . . .
H293 H 0.5876 0.2075 -0.1812 0.0707 1.0000 Uiso . . . . . .
H301 H 0.5735 0.3587 0.1590 0.0936 1.0000 Uiso . . . . . .
H302 H 0.6193 0.3828 0.0754 0.0936 1.0000 Uiso . . . . . .
H303 H 0.6315 0.3057 0.1180 0.0936 1.0000 Uiso . . . . . .
H261 H 0.6150 0.2895 -0.0499 0.0622 1.0000 Uiso . . . . . .
H151 H 0.3525 0.1642 -0.5308 0.0871 1.0000 Uiso . . . . . .
H152 H 0.3968 0.2102 -0.6004 0.0871 1.0000 Uiso . . . . . .
H153 H 0.4351 0.1476 -0.5468 0.0871 1.0000 Uiso . . . . . .
H161 H 0.5892 0.3677 -0.3539 0.1028 1.0000 Uiso . . . . . .
H162 H 0.5903 0.3667 -0.4590 0.1028 1.0000 Uiso . . . . . .
H163 H 0.6112 0.2965 -0.4051 0.1028 1.0000 Uiso . . . . . .
H121 H 0.5102 0.2698 -0.5293 0.0716 1.0000 Uiso . . . . . .
H221 H 0.4071 0.5442 -0.4481 0.1278 1.0000 Uiso . . . . . .
H222 H 0.4829 0.5565 -0.4022 0.1278 1.0000 Uiso . . . . . .
H223 H 0.4142 0.5987 -0.3676 0.1278 1.0000 Uiso . . . . . .
H231 H 0.4444 0.4214 -0.0530 0.0775 1.0000 Uiso . . . . . .
H232 H 0.5099 0.4664 -0.0912 0.0775 1.0000 Uiso . . . . . .
H233 H 0.4364 0.5054 -0.0683 0.0775 1.0000 Uiso . . . . . .
H191 H 0.4772 0.5370 -0.2315 0.0662 1.0000 Uiso . . . . . .
H3 H 0.2500 0.2500 -0.3908 0.0500 0.5000 Uiso . . . . . .
H8 H 0.3914 0.2408 -0.1835 0.0500 1.0000 Uiso . . . . . .
H12 H 0.2500 0.2500 0.1088 0.0500 0.5000 Uiso . . . . . .
H99 H 0.2301 0.7220 -0.0271 0.0500 0.5000 Uiso D . . . . .
H33 H 0.3520 0.1282 -0.0655 0.0379 1.0000 Uiso . . . . . .

loop_
_atom_site_aniso_label
_atom_site_aniso_U_11
_atom_site_aniso_U_22
_atom_site_aniso_U_33
_atom_site_aniso_U_23
_atom_site_aniso_U_13
_atom_site_aniso_U_12
Y1 0.0303(3) 0.0303(3) 0.0218(4) 0.0000 0.0000 0.0000
Y2 0.0368(2) 0.0373(2) 0.0251(2) 0.00406(18) 0.00143(18) -0.00244(19)
Y3 0.0317(2) 0.0334(2) 0.02560(19) 0.00061(17) -0.00204(18) -0.00009(18)
O1 0.0312(19) 0.0312(19) 0.038(3) 0.0000 0.0000 0.0000
O2 0.039(2) 0.039(2) 0.029(3) 0.0000 0.0000 0.0000
O3 0.0338(16) 0.0328(16) 0.0273(14) 0.0021(12) -0.0006(12) 0.0006(12)
O4 0.0356(16) 0.0372(16) 0.0246(14) 0.0021(13) 0.0007(12) 0.0015(13)
O10 0.0490(19) 0.0487(19) 0.0304(15) 0.0027(14) 0.0059(14) 0.0027(15)
C11 0.062(3) 0.057(3) 0.033(3) 0.005(2) 0.010(2) 0.006(3)
C12 0.062(3) 0.080(4) 0.043(3) 0.010(3) 0.024(3) 0.002(3)
C13 0.057(3) 0.061(4) 0.050(3) 0.015(3) 0.003(3) 0.000(3)
O14 0.047(2) 0.073(3) 0.055(2) -0.0034(19) 0.0087(18) -0.0023(18)
C15 0.096(5) 0.079(4) 0.038(3) -0.006(3) 0.022(3) -0.003(4)
C16 0.053(4) 0.121(6) 0.078(4) 0.007(4) 0.017(3) -0.009(4)
O17 0.068(2) 0.050(2) 0.051(2) 0.0156(17) -0.0135(19) -0.0130(19)
C18 0.068(4) 0.045(3) 0.059(3) 0.014(3) -0.002(3) -0.013(3)
C19 0.058(3) 0.053(3) 0.053(3) 0.004(3) -0.004(3) -0.017(3)
C20 0.036(2) 0.050(3) 0.044(3) -0.004(2) -0.002(2) -0.006(2)
O21 0.0459(18) 0.0458(18) 0.0326(16) 0.0014(14) -0.0012(14) -0.0097(15)
C22 0.153(8) 0.083(5) 0.084(5) 0.038(4) -0.021(5) -0.056(6)
C23 0.071(4) 0.066(4) 0.048(3) -0.001(3) -0.014(3) -0.021(3)
O24 0.0364(18) 0.058(2) 0.0345(17) 0.0042(15) 0.0024(14) -0.0018(15)
C25 0.039(3) 0.042(3) 0.049(3) 0.010(2) 0.007(2) 0.002(2)
C26 0.035(2) 0.055(3) 0.060(3) 0.008(3) -0.004(2) -0.004(2)
C27 0.040(3) 0.046(3) 0.065(4) -0.003(3) 0.001(2) -0.004(2)
O28 0.044(2) 0.056(2) 0.056(2) -0.0111(17) -0.0030(17) -0.0071(16)
C29 0.043(3) 0.082(4) 0.052(3) 0.010(3) 0.010(3) 0.002(3)
C30 0.056(4) 0.085(5) 0.093(5) -0.031(4) -0.010(3) -0.010(3)
O31 0.046(2) 0.058(2) 0.060(2) 0.0189(19) 0.0041(17) 0.0101(17)
C32 0.048(3) 0.040(3) 0.060(3) 0.004(2) -0.008(3) 0.007(2)
C33 0.050(3) 0.051(3) 0.037(3) 0.004(2) -0.012(2) 0.004(2)
C34 0.057(3) 0.040(3) 0.029(2) -0.0005(19) -0.003(2) 0.000(2)
O35 0.0418(17) 0.0410(17) 0.0327(15) 0.0057(14) -0.0063(14) 0.0014(14)
C36 0.051(3) 0.077(4) 0.083(4) 0.017(3) -0.010(3) 0.013(3)
C37 0.057(3) 0.082(4) 0.041(3) 0.020(3) -0.003(2) -0.005(3)
O40 0.217(12) 0.217(12) 0.159(15) 0.0000 0.0000 0.0000

loop_
_atom_type_symbol
_atom_type_scat_dispersion_real
_atom_type_scat_dispersion_imag
_atom_type_scat_Cromer_Mann_a1
_atom_type_scat_Cromer_Mann_b1
_atom_type_scat_Cromer_Mann_a2
_atom_type_scat_Cromer_Mann_b2
_atom_type_scat_Cromer_Mann_a3
_atom_type_scat_Cromer_Mann_b3
_atom_type_scat_Cromer_Mann_a4
_atom_type_scat_Cromer_Mann_b4
_atom_type_scat_Cromer_Mann_c
_atom_type_scat_source
Y -2.7962 3.5667 17.7760 1.4029 10.2946 12.8006 5.7263 0.1256 3.2659 104.3540 1.9121 'International Tables Vol C 4.2.6.8 and 6.1.1.4'
C 0.0033 0.0016 2.3100 20.8439 1.0200 10.2075 1.5886 0.5687 0.8650 51.6512 0.2156 'International Tables Vol C 4.2.6.8 and 6.1.1.4'
O 0.0106 0.0060 3.0485 13.2771 2.2868 5.7011 1.5463 0.3239 0.8670 32.9089 0.2508 'International Tables Vol C 4.2.6.8 and 6.1.1.4'
H 0.0000 0.0000 0.4930 10.5109 0.3229 26.1257 0.1402 3.1424 0.0408 57.7998 0.0030 'International Tables Vol C 4.2.6.8 and 6.1.1.4'
Cl 0.1484 0.1585 11.4604 0.0104 7.1964 1.1662 6.2556 18.5194 1.6455 47.7784 -9.5574 'International Tables Vol C 4.2.6.8 and 6.1.1.4'

loop_
_geom_angle_atom_site_label_1
_geom_angle_site_symmetry_1
_geom_angle_atom_site_label_2
_geom_angle_site_symmetry_2
_geom_angle_atom_site_label_3
_geom_angle_site_symmetry_3
_geom_angle
_geom_angle_publ_flag
O3 3_555 Y1 . O3 5_555 73.81(6) yes
O3 3_555 Y1 . O3 7_555 116.25(13) yes
O3 5_555 Y1 . O3 7_555 73.81(6) yes
O3 3_555 Y1 . O4 3_555 76.13(9) yes
O3 5_555 Y1 . O4 3_555 77.33(10) yes
O3 7_555 Y1 . O4 3_555 143.05(10) yes
O3 3_555 Y1 . O4 5_555 141.14(10) yes
O3 5_555 Y1 . O4 5_555 76.13(9) yes
O3 7_555 Y1 . O4 5_555 77.33(10) yes
O4 3_555 Y1 . O4 5_555 73.70(6) yes
O3 3_555 Y1 . O4 7_555 143.05(10) yes
O3 5_555 Y1 . O4 7_555 141.14(10) yes
O3 7_555 Y1 . O4 7_555 76.13(9) yes
O4 3_555 Y1 . O4 7_555 116.03(13) yes
O4 5_555 Y1 . O4 7_555 73.71(6) yes
O3 3_555 Y1 . O3 . 73.81(6) yes
O3 5_555 Y1 . O3 . 116.25(13) yes
O3 7_555 Y1 . O3 . 73.81(6) yes
O4 3_555 Y1 . O3 . 141.14(10) yes
O4 5_555 Y1 . O3 . 143.05(10) yes
O3 3_555 Y1 . O4 . 77.33(10) yes
O3 5_555 Y1 . O4 . 143.05(10) yes
O3 7_555 Y1 . O4 . 141.14(10) yes
O4 3_555 Y1 . O4 . 73.70(6) yes
O4 5_555 Y1 . O4 . 116.03(13) yes
O4 7_555 Y1 . O3 . 77.33(10) yes
O4 7_555 Y1 . O4 . 73.71(6) yes
O3 . Y1 . O4 . 76.13(9) yes
O10 3_555 Y2 . O4 3_555 77.37(10) yes
O10 3_555 Y2 . O2 . 64.73(11) yes
O4 3_555 Y2 . O2 . 65.79(11) yes
O10 3_555 Y2 . O4 . 130.69(11) yes
O4 3_555 Y2 . O4 . 77.75(13) yes
O2 . Y2 . O4 . 66.33(12) yes
O10 3_555 Y2 . O10 . 86.37(15) yes
O4 3_555 Y2 . O10 . 130.67(11) yes
O2 . Y2 . O10 . 65.13(11) yes
O4 . Y2 . O10 . 78.72(10) yes
O10 3_555 Y2 . O14 . 126.11(12) yes
O4 3_555 Y2 . O14 . 152.57(12) yes
O2 . Y2 . O14 . 133.57(11) yes
O4 . Y2 . O14 . 92.55(12) yes
O10 . Y2 . O14 . 70.55(13) yes
O10 3_555 Y2 . O17 . 73.79(12) yes
O4 3_555 Y2 . O17 . 101.85(13) yes
O2 . Y2 . O17 . 138.29(12) yes
O4 . Y2 . O17 . 153.36(12) yes
O10 . Y2 . O17 . 117.82(13) yes
O10 3_555 Y2 . O21 . 132.46(12) yes
O4 3_555 Y2 . O21 . 75.26(11) yes
O2 . Y2 . O21 . 132.14(15) yes
O4 . Y2 . O21 . 79.48(11) yes
O10 . Y2 . O21 . 140.33(12) yes
O14 . Y2 . O17 . 75.53(14) yes
O14 . Y2 . O21 . 77.77(13) yes
O17 . Y2 . O21 . 74.78(12) yes
O35 3_555 Y3 . O3 3_555 77.14(10) yes
O35 3_555 Y3 . O1 . 64.68(11) yes
O3 3_555 Y3 . O1 . 65.95(12) yes
O35 3_555 Y3 . O3 . 130.50(10) yes
O3 3_555 Y3 . O3 . 78.51(13) yes
O1 . Y3 . O3 . 66.13(12) yes
O35 3_555 Y3 . O24 . 136.03(12) yes
O3 3_555 Y3 . O24 . 78.09(11) yes
O1 . Y3 . O24 . 132.90(15) yes
O3 . Y3 . O24 . 78.07(11) yes
O35 3_555 Y3 . O28 . 73.72(12) yes
O3 3_555 Y3 . O28 . 97.97(12) yes
O1 . Y3 . O28 . 137.61(11) yes
O3 . Y3 . O28 . 152.42(12) yes
O24 . Y3 . O28 . 74.46(12) yes
O35 3_555 Y3 . O31 . 118.33(12) yes
O3 3_555 Y3 . O31 . 157.35(12) yes
O1 . Y3 . O31 . 134.29(12) yes
O3 . Y3 . O31 . 99.67(12) yes
O24 . Y3 . O31 . 79.46(12) yes
O35 3_555 Y3 . O35 . 86.93(14) yes
O3 3_555 Y3 . O35 . 129.97(10) yes
O1 . Y3 . O35 . 64.35(11) yes
O3 . Y3 . O35 . 76.89(10) yes
O24 . Y3 . O35 . 136.26(12) yes
O28 . Y3 . O31 . 73.06(13) yes
O28 . Y3 . O35 . 122.67(12) yes
O31 . Y3 . O35 . 70.20(11) yes
Y3 5_555 O1 . Y3 . 167.3(3) yes
Y3 5_555 O1 . Y3 3_555 89.30(3) yes
Y3 . O1 . Y3 3_555 89.30(3) yes
Y3 5_555 O1 . Y3 7_555 89.30(3) yes
Y3 . O1 . Y3 7_555 89.30(3) yes
Y3 3_555 O1 . Y3 7_555 167.3(3) yes
Y3 5_555 O1 . H12 . 96.4 no
Y3 . O1 . H12 . 96.4 no
Y3 3_555 O1 . H12 . 96.4 no
Y3 7_555 O1 . H12 . 96.4 no
Y2 7_555 O2 . Y2 3_555 168.5(3) yes
Y2 7_555 O2 . Y2 5_555 89.43(3) yes
Y2 3_555 O2 . Y2 5_555 89.43(3) yes
Y2 7_555 O2 . Y2 . 89.43(3) yes
Y2 3_555 O2 . Y2 . 89.43(3) yes
Y2 5_555 O2 . Y2 . 168.5(3) yes
Y2 7_555 O2 . H3 . 95.7 no
Y2 3_555 O2 . H3 . 95.7 no
Y2 5_555 O2 . H3 . 95.7 no
Y2 . O2 . H3 . 95.7 no
Y1 . O3 . Y3 7_555 103.00(11) yes
Y1 . O3 . Y3 . 103.41(11) yes
Y3 7_555 O3 . Y3 . 103.33(11) yes
Y1 . O3 . H33 . 138.6 no
Y3 7_555 O3 . H33 . 93.5 no
Y3 . O3 . H33 . 109.4 no
Y1 . O4 . Y2 7_555 102.93(11) yes
Y1 . O4 . Y2 . 104.16(11) yes
Y2 7_555 O4 . Y2 . 101.85(11) yes
Y1 . O4 . H8 . 107.1 no
Y2 7_555 O4 . H8 . 117.1 no
Y2 . O4 . H8 . 121.5 no
Y2 7_555 O10 . Y2 . 95.46(10) yes
Y2 7_555 O10 . C11 . 126.2(3) yes
Y2 . O10 . C11 . 130.4(3) yes
O10 . C11 . C12 . 124.3(5) yes
O10 . C11 . C15 . 114.8(5) yes
C12 . C11 . C15 . 120.9(5) yes
C11 . C12 . C13 . 124.2(5) yes
C11 . C12 . H121 . 118.8 no
C13 . C12 . H121 . 117.0 no
C12 . C13 . O14 . 122.8(5) yes
C12 . C13 . C16 . 119.6(6) yes
O14 . C13 . C16 . 117.5(6) yes
C13 . O14 . Y2 . 136.4(4) yes
C11 . C15 . H151 . 110.4 no
C11 . C15 . H152 . 111.6 no
H151 . C15 . H152 . 109.2 no
C11 . C15 . H153 . 110.6 no
H151 . C15 . H153 . 106.4 no
H152 . C15 . H153 . 108.5 no
C13 . C16 . H161 . 109.5 no
C13 . C16 . H162 . 110.0 no
H161 . C16 . H162 . 109.3 no
C13 . C16 . H163 . 109.8 no
H161 . C16 . H163 . 109.1 no
H162 . C16 . H163 . 109.1 no
Y2 . O17 . C18 . 133.7(3) yes
O17 . C18 . C19 . 125.7(5) yes
O17 . C18 . C22 . 114.1(5) yes
C19 . C18 . C22 . 120.1(5) yes
C18 . C19 . C20 . 124.7(5) yes
C18 . C19 . H191 . 118.1 no
C20 . C19 . H191 . 117.2 no
C19 . C20 . O21 . 124.4(5) yes
C19 . C20 . C23 . 120.0(5) yes
O21 . C20 . C23 . 115.6(4) yes
C20 . O21 . Y2 . 133.5(3) yes
C18 . C22 . H221 . 110.9 no
C18 . C22 . H222 . 107.8 no
H221 . C22 . H222 . 107.2 no
C18 . C22 . H223 . 111.0 no
H221 . C22 . H223 . 111.7 no
H222 . C22 . H223 . 108.1 no
C20 . C23 . H231 . 110.7 no
C20 . C23 . H232 . 110.9 no
H231 . C23 . H232 . 109.3 no
C20 . C23 . H233 . 109.9 no
H231 . C23 . H233 . 108.5 no
H232 . C23 . H233 . 107.6 no
Y3 . O24 . C25 . 133.6(3) yes
O24 . C25 . C26 . 124.1(5) yes
O24 . C25 . C29 . 117.0(5) yes
C26 . C25 . C29 . 118.9(4) yes
C25 . C26 . C27 . 125.5(5) yes
C25 . C26 . H261 . 116.8 no
C27 . C26 . H261 . 117.8 no
C26 . C27 . O28 . 124.1(5) yes
C26 . C27 . C30 . 118.2(5) yes
O28 . C27 . C30 . 117.7(5) yes
C27 . O28 . Y3 . 131.8(3) yes
C25 . C29 . H291 . 109.9 no
C25 . C29 . H292 . 110.7 no
H291 . C29 . H292 . 106.6 no
C25 . C29 . H293 . 111.8 no
H291 . C29 . H293 . 108.5 no
H292 . C29 . H293 . 109.2 no
C27 . C30 . H301 . 110.5 no
C27 . C30 . H302 . 110.0 no
H301 . C30 . H302 . 107.7 no
C27 . C30 . H303 . 110.7 no
H301 . C30 . H303 . 108.6 no
H302 . C30 . H303 . 109.3 no
Y3 . O31 . C32 . 133.5(3) yes
O31 . C32 . C33 . 123.3(5) yes
O31 . C32 . C36 . 117.8(5) yes
C33 . C32 . C36 . 118.9(5) yes
C32 . C33 . C34 . 124.5(4) yes
C32 . C33 . H331 . 117.7 no
C34 . C33 . H331 . 117.8 no
C33 . C34 . O35 . 124.3(4) yes
C33 . C34 . C37 . 119.9(4) yes
O35 . C34 . C37 . 115.7(4) yes
Y3 . O35 . Y3 7_555 95.99(10) yes
Y3 . O35 . C34 . 130.0(3) yes
Y3 7_555 O35 . C34 . 129.0(3) yes
C32 . C36 . H361 . 110.2 no
C32 . C36 . H362 . 110.1 no
H361 . C36 . H362 . 108.3 no
C32 . C36 . H363 . 110.2 no
H361 . C36 . H363 . 109.5 no
H362 . C36 . H363 . 108.4 no
C34 . C37 . H371 . 109.6 no
C34 . C37 . H372 . 110.9 no
H371 . C37 . H372 . 107.7 no
C34 . C37 . H373 . 110.8 no
H371 . C37 . H373 . 107.9 no
H372 . C37 . H373 . 109.7 no
H99 4_566 O40 . H99 5_655 121.4 no
H99 4_566 O40 . H99 8_646 87.6 no
H99 5_655 O40 . H99 8_646 121.4 no
H99 4_566 O40 . H99 . 121.4 no
H99 5_655 O40 . H99 . 87.6 no
H99 8_646 O40 . H99 . 121.4 no

loop_
_geom_bond_atom_site_label_1
_geom_bond_site_symmetry_1
_geom_bond_atom_site_label_2
_geom_bond_site_symmetry_2
_geom_bond_distance
_geom_bond_publ_flag
Y1 . O3 3_555 2.424(3) yes
Y1 . O3 5_555 2.424(3) yes
Y1 . O3 7_555 2.424(3) yes
Y1 . O4 3_555 2.410(3) yes
Y1 . O4 5_555 2.410(3) yes
Y1 . O4 7_555 2.410(3) yes
Y1 . O3 . 2.424(3) yes
Y1 . O4 . 2.410(3) yes
Y2 . O10 3_555 2.430(3) yes
Y2 . O4 3_555 2.323(3) yes
Y2 . O2 . 2.5410(7) yes
Y2 . O4 . 2.283(3) yes
Y2 . O10 . 2.402(3) yes
Y2 . O14 . 2.325(4) yes
Y2 . O17 . 2.267(3) yes
Y2 . O21 . 2.321(3) yes
Y3 . O35 3_555 2.416(3) yes
Y3 . O3 3_555 2.307(3) yes
Y3 . O1 . 2.5673(8) yes
Y3 . O3 . 2.293(3) yes
Y3 . O24 . 2.316(3) yes
Y3 . O28 . 2.300(3) yes
Y3 . O31 . 2.315(3) yes
Y3 . O35 . 2.441(3) yes
O1 . H12 . 0.873 no
O2 . H3 . 0.956 no
O3 . H33 . 1.005 no
O4 . H8 . 0.886 no
O10 . C11 . 1.309(6) yes
C11 . C12 . 1.357(8) yes
C11 . C15 . 1.509(8) yes
C12 . C13 . 1.428(9) yes
C12 . H121 . 1.028 no
C13 . O14 . 1.252(7) yes
C13 . C16 . 1.503(9) yes
C15 . H151 . 1.015 no
C15 . H152 . 0.988 no
C15 . H153 . 1.025 no
C16 . H161 . 1.001 no
C16 . H162 . 1.001 no
C16 . H163 . 1.004 no
O17 . C18 . 1.267(6) yes
C18 . C19 . 1.382(8) yes
C18 . C22 . 1.534(8) yes
C19 . C20 . 1.387(7) yes
C19 . H191 . 1.025 no
C20 . O21 . 1.278(6) yes
C20 . C23 . 1.505(7) yes
C22 . H221 . 0.993 no
C22 . H222 . 1.036 no
C22 . H223 . 0.981 no
C23 . H231 . 0.996 no
C23 . H232 . 1.007 no
C23 . H233 . 1.017 no
O24 . C25 . 1.268(6) yes
C25 . C26 . 1.397(7) yes
C25 . C29 . 1.491(7) yes
C26 . C27 . 1.392(8) yes
C26 . H261 . 1.025 no
C27 . O28 . 1.279(6) yes
C27 . C30 . 1.497(8) yes
C29 . H291 . 1.023 no
C29 . H292 . 1.014 no
C29 . H293 . 0.989 no
C30 . H301 . 1.015 no
C30 . H302 . 1.007 no
C30 . H303 . 0.995 no
O31 . C32 . 1.254(6) yes
C32 . C33 . 1.407(8) yes
C32 . C36 . 1.505(8) yes
C33 . C34 . 1.370(7) yes
C33 . H331 . 1.018 no
C34 . O35 . 1.303(5) yes
C34 . C37 . 1.492(7) yes
C36 . H361 . 1.000 no
C36 . H362 . 1.014 no
C36 . H363 . 0.999 no
C37 . H371 . 1.022 no
C37 . H372 . 1.000 no
C37 . H373 . 0.997 no
O40 . H99 4_566 0.791 no
O40 . H99 5_655 0.791 no
O40 . H99 8_646 0.791 no
O40 . H99 . 0.791 no

loop_
_geom_hbond_atom_site_label_D
_geom_hbond_site_symmetry_D
_geom_hbond_atom_site_label_H
_geom_hbond_site_symmetry_H
_geom_hbond_atom_site_label_A
_geom_hbond_site_symmetry_A
_geom_hbond_angle_DHA
_geom_hbond_distance_DH
_geom_hbond_distance_HA
_geom_hbond_distance_DA
_geom_hbond_publ_flag
O4 . H8 . O24 . 167.9 0.886 1.951 2.823 yes
O3 . H33 . O21 7_555 120.5 1.005 2.171 2.818 yes
